data_2007252
loop_
_publ_author_name
'Wu, Yu-Luan'
'Tong, Ye-Xiang'
'Chen, Xiao-Ming'
'Mak, Thomas C. W.'

_publ_section_title
;
 Diaquachlorobis(4-pyridinioacetate-<i>O</i>)copper(II) Perchlorate
;
_journal_issue 5
_journal_name_full 'Acta Crystallographica Section C'
_journal_page_first 606
_journal_page_last 608
_journal_paper_doi 10.1107/S0108270197017216
_journal_volume 54
_journal_year 1998
_chemical_formula_iupac '[CuCl(C7 H7 N O2)2 (H2 O)2](ClO4)'
_chemical_formula_sum 'C14 H18 Cl2 Cu N2 O10'
_chemical_formula_weight 508.74
_chemical_name_systematic
;
Diaquachlorobis(pyridinioacetato)copper(II) perchlorate
;
_space_group_IT_number 33
_symmetry_cell_setting orthorhombic
_symmetry_space_group_name_Hall 'P 2c -2n'
_symmetry_space_group_name_H-M 'P n a 21'
_audit_creation_method SHELXL
_cell_angle_alpha 90.00
_cell_angle_beta 90.00
_cell_angle_gamma 90.00
_cell_formula_units_Z 4
_cell_length_a 13.186(6)
_cell_length_b 5.2790(10)
_cell_length_c 27.288(4)
_cell_measurement_reflns_used 25
_cell_measurement_temperature 293(2)
_cell_measurement_theta_max 12.5
_cell_measurement_theta_min 5.2
_cell_volume 1899.5(10)
_computing_cell_refinement SHELXTL/PC
_computing_data_collection 'SHELXTL/PC (Sheldrick, 1990)'
_computing_data_reduction SHELXTL/PC
_computing_molecular_graphics 'ORTEP3 (Farrugia, 1997)'
_computing_publication_material SHELXL93
_computing_structure_refinement 'SHELXL93 (Sheldrick, 1993)'
_computing_structure_solution SHELXTL/PC
_diffrn_ambient_temperature 293(2)
_diffrn_measurement_device 'Siemens P4'
_diffrn_measurement_method \w
_diffrn_radiation_monochromator graphite
_diffrn_radiation_source 'fine-focus sealed tube'
_diffrn_radiation_type MoK\a
_diffrn_radiation_wavelength 0.71073
_diffrn_reflns_av_R_equivalents 0.027
_diffrn_reflns_av_sigmaI/netI 0.0396
_diffrn_reflns_limit_h_max 16
_diffrn_reflns_limit_h_min 0
_diffrn_reflns_limit_k_max 6
_diffrn_reflns_limit_k_min 0
_diffrn_reflns_limit_l_max 1
_diffrn_reflns_limit_l_min -33
_diffrn_reflns_number 2326
_diffrn_reflns_theta_max 26.0
_diffrn_reflns_theta_min 2.99
_diffrn_standards_decay_% 0.5
_diffrn_standards_interval_count 100
_diffrn_standards_number 3
_exptl_absorpt_coefficient_mu 1.489
_exptl_absorpt_correction_T_max 0.679
_exptl_absorpt_correction_T_min 0.581
_exptl_absorpt_correction_type 'psi-scan (Kopfmann & Huber, 1968)'
_exptl_crystal_colour 'pale blue'
_exptl_crystal_density_diffrn 1.779
_exptl_crystal_description polyhedral
_exptl_crystal_F_000 1036
_exptl_crystal_size_max 0.32
_exptl_crystal_size_mid 0.28
_exptl_crystal_size_min 0.26
_refine_diff_density_max 0.30
_refine_diff_density_min -0.38
_refine_ls_abs_structure_details 'Flack  (1983) parameter = 0.01(2)'
_refine_ls_extinction_method none
_refine_ls_goodness_of_fit_all 1.077
_refine_ls_goodness_of_fit_obs 1.092
_refine_ls_hydrogen_treatment H_atoms_riding
_refine_ls_matrix_type full
_refine_ls_number_parameters 261
_refine_ls_number_reflns 2000
_refine_ls_number_restraints 0
_refine_ls_restrained_S_all 1.077
_refine_ls_restrained_S_obs 1.092
_refine_ls_R_factor_all 0.0442
_refine_ls_R_factor_obs .0346
_refine_ls_shift/esd_max 0.000
_refine_ls_shift/esd_mean 0.000
_refine_ls_structure_factor_coef Fsqd
_refine_ls_weighting_details 'w = 1/[\s^2^(Fo^2^)+(0.0380P)^2^+0.4389P] where P=(Fo^2^+2Fc^2^)/3'
_refine_ls_weighting_scheme calc
_refine_ls_wR_factor_all 0.0827
_refine_ls_wR_factor_obs .0773
_reflns_number_observed 1736
_reflns_number_total 2000
_reflns_observed_criterion >2sigma(I)
_cod_data_source_file mu1368.cif
_cod_data_source_block cupyb1
_cod_depositor_comments
;
The following automatic conversions were performed:

'_refine_ls_weighting_scheme' value 'calc w =
1/[\s^2^(Fo^2^)+(0.0380P)^2^+0.4389P] where P=(Fo^2^+2Fc^2^)/3' was
changed to 'calc'. New tag '_refine_ls_weighting_details' was
created. The value of the new tag was set to 'w =
1/[\s^2^(Fo^2^)+(0.0380P)^2^+0.4389P] where P=(Fo^2^+2Fc^2^)/3'.

Automatic conversion script
Id: cif_fix_values 3143 2015-03-26 13:38:13Z robertas 
;
_cod_original_sg_symbol_H-M P_n_a_21
_cod_database_code 2007252

loop_
_symmetry_equiv_pos_as_xyz
'x, y, z'
'-x, -y, z+1/2'
'x+1/2, -y+1/2, z'
'-x+1/2, y+1/2, z+1/2'

loop_
_atom_site_aniso_label
_atom_site_aniso_U_11
_atom_site_aniso_U_22
_atom_site_aniso_U_33
_atom_site_aniso_U_12
_atom_site_aniso_U_13
_atom_site_aniso_U_23
Cu1 .0261(3) .0389(3) .0336(3) -.0073(3) .0094(3) -.0138(4)
Cl1 .0252(5) .0347(6) .0388(6) -.0025(4) .0043(7) -.0028(8)
O1w .036(2) .091(4) .059(3) -.024(2) .019(2) -.036(3)
O2w .045(2) .029(2) .049(3) -.008(2) .011(2) -.005(2)
O11 .027(2) .038(2) .042(2) -.004(2) .013(2) -.012(2)
O12 .041(2) .033(2) .042(2) -.011(2) .021(2) -.011(2)
C11 .031(3) .021(2) .029(3) .002(2) .005(2) -.001(2)
C12 .032(3) .032(3) .045(3) -.005(2) .015(2) -.012(3)
N1 .034(2) .026(2) .024(2) .003(2) .006(2) -.006(2)
C13 .037(3) .031(3) .037(3) .003(3) .006(3) .004(3)
C14 .032(3) .039(3) .047(4) .005(3) .005(3) -.004(3)
C15 .040(3) .048(4) .038(3) -.006(3) .016(3) -.015(3)
C16 .065(4) .039(3) .032(3) .001(3) .012(3) .006(3)
C17 .046(3) .032(3) .031(3) .011(3) .000(3) -.003(3)
O21 .031(2) .040(2) .042(2) -.004(2) .011(2) -.015(2)
O22 .043(2) .052(3) .049(3) -.017(2) .013(2) -.019(2)
C21 .032(3) .040(3) .029(3) .001(3) .002(2) -.007(2)
C22 .036(3) .039(3) .029(3) -.002(3) .001(2) -.011(2)
N2 .034(2) .030(2) .023(2) .006(2) .002(2) -.005(2)
C23 .040(3) .052(4) .023(3) .012(3) -.003(2) -.003(3)
C24 .056(4) .045(4) .039(3) .012(3) .009(3) .009(3)
C25 .049(4) .044(4) .051(4) -.007(3) .011(3) -.002(3)
C26 .030(3) .067(4) .049(4) .004(3) -.005(3) -.002(4)
C27 .041(3) .042(3) .034(3) .010(3) -.006(3) .002(3)
Cl2 .0509(8) .0314(7) .0312(7) -.0020(6) .0058(6) -.0032(6)
O1 .066(3) .034(2) .078(4) -.001(2) .016(3) .007(2)
O2 .144(6) .083(4) .098(5) -.045(5) -.067(5) .011(4)
O3 .067(3) .067(3) .036(2) .002(3) .014(2) .000(2)
O4 .108(5) .072(3) .095(4) .044(4) .063(4) .021(4)

loop_
_atom_site_label
_atom_site_fract_x
_atom_site_fract_y
_atom_site_fract_z
_atom_site_U_iso_or_equiv
_atom_site_thermal_displace_type
_atom_site_calc_flag
_atom_site_refinement_flags
_atom_site_occupancy
_atom_site_disorder_group
_atom_site_type_symbol
Cu1 .32258(4) .87436(12) .3612 .0329(2) Uani d . 1 . Cu
Cl1 .47474(8) 1.0686(2) .36302(7) .0329(3) Uani d . 1 . Cl
O1w .1875(3) .7412(11) .3491(2) .062(2) Uani d . 1 . O
H1wA .2070(3) .5836(11) .3299(2) .080 Uiso d R 1 . H
H1wB .1368(3) .7550(11) .3681(2) .080 Uiso d R 1 . H
O2w .3767(3) .5666(8) .4186(2) .0412(11) Uani d . 1 . O
H2wA .3527(3) .4132(8) .4153(2) .080 Uiso d R 1 . H
H2wB .4317(3) .6025(8) .4109(2) .080 Uiso d R 1 . H
O11 .2658(3) 1.1081(8) .4116(2) .0356(9) Uani d . 1 . O
O12 .1136(3) .9418(7) .4303(2) .0385(10) Uani d . 1 . O
C11 .1811(4) 1.1022(9) .4338(2) .0268(11) Uani d . 1 . C
C12 .1686(4) 1.3235(10) .4688(2) .0364(14) Uani d . 1 . C
H12A .1724(4) 1.4783(10) .4505(2) .080 Uiso d R 1 . H
H12B .2239(4) 1.3224(10) .4918(2) .080 Uiso d R 1 . H
N1 .0722(3) 1.3197(8) .4963(2) .0280(10) Uani d . 1 . N
C13 .0023(4) 1.4975(10) .4871(2) .0352(13) Uani d . 1 . C
H13A .0144(4) 1.6220(10) .4621(2) .080 Uiso d R 1 . H
C14 -.0856(4) 1.5035(11) .5133(2) .0394(14) Uani d . 1 . C
H14A -.1365(4) 1.6284(11) .5062(2) .080 Uiso d R 1 . H
C15 -.1021(5) 1.3286(11) .5499(2) .042(2) Uani d . 1 . C
H15A -.1618(5) 1.3374(11) .5699(2) .080 Uiso d R 1 . H
C16 -.0314(5) 1.1451(12) .5572(2) .045(2) Uani d . 1 . C
H16A -.0443(5) 1.0142(12) .5808(2) .080 Uiso d R 1 . H
C17 .0569(5) 1.1418(11) .5308(2) .0366(13) Uani d . 1 . C
H17A .1075(5) 1.0150(11) .5370(2) .080 Uiso d R 1 . H
O21 .3665(3) .6765(7) .3022(2) .0377(10) Uani d . 1 . O
O22 .2598(3) .3440(8) .3032(2) .0477(11) Uani d . 1 . O
C21 .3347(4) .4615(11) .2891(2) .0336(12) Uani d . 1 . C
C22 .3979(4) .3297(11) .2495(2) .0349(13) Uani d . 1 . C
H22A .3546(4) .2896(11) .2222(2) .080 Uiso d R 1 . H
H22B .4240(4) .1735(11) .2623(2) .080 Uiso d R 1 . H
N2 .4827(3) .4839(9) .2320(2) .0292(9) Uani d . 1 . N
C23 .4662(5) .6610(12) .1975(2) .0382(14) Uani d . 1 . C
H23A .4006(5) .6737(12) .1824(2) .080 Uiso d R 1 . H
C24 .5428(5) .8192(12) .1833(2) .047(2) Uani d . 1 . C
H24A .5308(5) .9485(12) .1592(2) .080 Uiso d R 1 . H
C25 .6373(5) .7937(13) .2036(3) .048(2) Uani d . 1 . C
H25A .6923(5) .8997(13) .1930(3) .080 Uiso d R 1 . H
C26 .6518(5) .6119(14) .2394(3) .049(2) Uani d . 1 . C
H26A .7169(5) .5952(14) .2548(3) .080 Uiso d R 1 . H
C27 .5747(5) .4625(11) .2526(2) .0392(14) Uani d . 1 . C
H27A .5854(5) .3354(11) .2772(2) .080 Uiso d R 1 . H
Cl2 .20312(12) .6343(3) .61007(6) .0378(3) Uani d . 1 . Cl
O1 .2016(4) .3687(8) .6184(2) .0593(13) Uani d . 1 . O
O2 .2845(6) .7403(14) .6368(3) .108(3) Uani d . 1 . O
O3 .2194(4) .6869(10) .5595(2) .0566(13) Uani d . 1 . O
O4 .1090(5) .7398(12) .6242(2) .092(2) Uani d . 1 . O

loop_
_atom_type_symbol
_atom_type_description
_atom_type_scat_dispersion_real
_atom_type_scat_dispersion_imag
_atom_type_scat_source
C C 0.0033 0.0016 'International Tables Vol C Tables 4.2.6.8 and 6.1.1.4'
H H 0.0000 0.0000 'International Tables Vol C Tables 4.2.6.8 and 6.1.1.4'
N N 0.0061 0.0033 'International Tables Vol C Tables 4.2.6.8 and 6.1.1.4'
O O 0.0106 0.0060 'International Tables Vol C Tables 4.2.6.8 and 6.1.1.4'
Cl Cl 0.1484 0.1585 'International Tables Vol C Tables 4.2.6.8 and 6.1.1.4'
Cu Cu 0.3201 1.2651 'International Tables Vol C Tables 4.2.6.8 and 6.1.1.4'

loop_
_geom_angle_atom_site_label_1
_geom_angle_atom_site_label_2
_geom_angle_atom_site_label_3
_geom_angle_site_symmetry_1
_geom_angle_site_symmetry_3
_geom_angle
_geom_angle_publ_flag
O1w Cu1 O11 . . 89.8(2) yes
O1w Cu1 O21 . . 86.6(2) yes
O11 Cu1 O21 . . 170.1(2) yes
O1w Cu1 Cl1 . . 169.9(2) yes
O11 Cu1 Cl1 . . 92.16(11) yes
O21 Cu1 Cl1 . . 89.86(13) yes
O1w Cu1 O2w . . 98.1(2) yes
O11 Cu1 O2w . . 94.7(2) yes
O21 Cu1 O2w . . 95.0(2) yes
Cl1 Cu1 O2w . . 91.69(12) yes
Cu1 O1w O22 . . 92.1(2) ?
Cu1 O1w O12 . . 92.9(2) ?
O22 O1w O12 . . 148.8(3) ?
Cu1 O2w O11 . 1_545 112.7(2) ?
Cu1 O2w Cl1 . 1_545 111.1(2) ?
O11 O2w Cl1 1_545 1_545 59.39(11) ?
C11 O11 Cu1 . . 130.1(3) yes
C11 O12 O1w . . 94.3(3) yes
O12 C11 O11 . . 127.9(5) yes
O12 C11 C12 . . 120.0(5) ?
O11 C11 C12 . . 112.1(4) ?
N1 C12 C11 . . 113.7(4) ?
C13 N1 C17 . . 121.1(5) ?
C13 N1 C12 . . 119.3(5) ?
C17 N1 C12 . . 119.6(5) ?
N1 C13 C14 . . 120.3(5) ?
C13 C14 C15 . . 119.9(5) ?
C16 C15 C14 . . 118.5(5) ?
C15 C16 C17 . . 121.0(6) ?
N1 C17 C16 . . 119.2(5) ?
C21 O21 Cu1 . . 126.9(4) yes
C21 O22 O1w . . 92.2(4) yes
O22 C21 O21 . . 129.2(5) yes
O22 C21 C22 . . 115.4(5) ?
O21 C21 C22 . . 115.4(5) ?
N2 C22 C21 . . 113.1(4) ?
C27 N2 C23 . . 119.9(5) ?
C27 N2 C22 . . 120.5(5) ?
C23 N2 C22 . . 119.4(5) ?
N2 C23 C24 . . 120.2(5) ?
C23 C24 C25 . . 119.8(6) ?
C24 C25 C26 . . 118.6(6) ?
C27 C26 C25 . . 119.7(6) ?
C26 C27 N2 . . 121.7(6) ?
O2 Cl2 O4 . . 111.7(5) ?
O2 Cl2 O1 . . 108.6(4) ?
O4 Cl2 O1 . . 109.4(4) ?
O2 Cl2 O3 . . 108.0(4) ?
O4 Cl2 O3 . . 108.6(3) ?
O1 Cl2 O3 . . 110.5(3) ?

loop_
_geom_bond_atom_site_label_1
_geom_bond_atom_site_label_2
_geom_bond_site_symmetry_2
_geom_bond_distance
_geom_bond_publ_flag
Cu1 O1w . 1.944(4) yes
Cu1 O11 . 1.994(4) yes
Cu1 O21 . 2.004(4) yes
Cu1 Cl1 . 2.2538(15) yes
Cu1 O2w . 2.367(4) yes
O1w O22 . 2.623(7) yes
O1w O12 . 2.642(6) yes
O2w O11 1_545 2.834(6) yes
O2w Cl1 1_545 3.299(4) yes
O11 C11 . 1.271(6) yes
O12 C11 . 1.231(6) yes
C11 C12 . 1.519(7) ?
C12 N1 . 1.475(7) ?
N1 C13 . 1.339(7) ?
N1 C17 . 1.346(7) ?
C13 C14 . 1.362(8) ?
C14 C15 . 1.377(9) ?
C15 C16 . 1.359(9) ?
C16 C17 . 1.369(9) ?
O21 C21 . 1.262(7) yes
O22 C21 . 1.228(7) yes
C21 C22 . 1.532(7) ?
C22 N2 . 1.463(7) ?
N2 C27 . 1.342(7) ?
N2 C23 . 1.345(7) ?
C23 C24 . 1.367(9) ?
C24 C25 . 1.371(9) ?
C25 C26 . 1.383(10) ?
C26 C27 . 1.336(9) ?
Cl2 O2 . 1.413(6) ?
Cl2 O4 . 1.414(6) ?
Cl2 O1 . 1.421(4) ?
Cl2 O3 . 1.424(5) ?
